data_7151858
loop_
_publ_author_name
'Khlebnikov, Alexander F.'
'Novikov, Mikhail S.'
'Golovkina, Maria V.'
'Petrovskii, Petr P.'
'Konev, Alexander S.'
'Yufit, Dmitry S.'
'Stoeckli-Evans, Helen'

_publ_section_title
;
 An efficient approach to azirino and pyrrolo-fused dibenzazepines.
 Conformations of substituted dibenzo[c,f]pyrrolo[1,2-a]azepines.
;
_journal_issue 10
_journal_name_full 'Organic &amp; biomolecular chemistry'
_journal_page_first 3886
_journal_page_last 3895
_journal_paper_doi 10.1039/c1ob05081h
_journal_volume 9
_journal_year 2011
_chemical_formula_moiety 'C31 H23 Cl N2 O2'
_chemical_formula_sum 'C31 H23 Cl N2 O2'
_chemical_formula_weight 490.96
_chemical_melting_point 495.15
_chemical_name_systematic
;
(3aRS,3bRS,14SR,14aSR)-14-(4-Chlorophenyl)-2-phenyl-3b,8,14,14a-
tetrahydro-dibenzo[c,f]pyrrolo[3',4':3,4]pyrrolo[1,2-a]azepine-
1,3(2H,3aH)-dione
;
_space_group_IT_number 14
_symmetry_cell_setting monoclinic
_symmetry_space_group_name_Hall '-P 2yn'
_symmetry_space_group_name_H-M 'P 1 21/n 1'
_atom_sites_solution_hydrogens difmap
_atom_sites_solution_primary direct
_atom_sites_solution_secondary difmap
_audit_creation_method SHELXL-97
_cell_angle_alpha 90.00
_cell_angle_beta 90.1420(10)
_cell_angle_gamma 90.00
_cell_formula_units_Z 4
_cell_length_a 10.6905(2)
_cell_length_b 7.67060(10)
_cell_length_c 29.1159(4)
_cell_measurement_reflns_used 4666
_cell_measurement_temperature 100.0
_cell_measurement_theta_max 55.105
_cell_measurement_theta_min 3.035
_cell_volume 2387.57(6)
_computing_cell_refinement 'Bruker SAINT'
_computing_data_collection 'Bruker APEX2'
_computing_data_reduction 'Bruker SAINT'
_computing_molecular_graphics
;
OLEX2: a complete structure solution, refinement and analysis program.
Dolomanov et al., J. Appl. Cryst. (2009). 42, 339-341
;
_computing_publication_material
;
OLEX2: a complete structure solution, refinement and analysis program.
Dolomanov et al., J. Appl. Cryst. (2009). 42, 339-341
;
_computing_structure_refinement 'SHELXL-97 (Sheldrick, 1997)'
_computing_structure_solution 'SHELXS-97 (Sheldrick, 1990)/Bruker'
_diffrn_ambient_temperature 100.0
_diffrn_measured_fraction_theta_full 0.994
_diffrn_measured_fraction_theta_max 0.994
_diffrn_measurement_device_type 'Bruker APEX-II CCD'
_diffrn_measurement_method '\w scans'
_diffrn_radiation_monochromator graphite
_diffrn_radiation_source 'rotating anode'
_diffrn_radiation_type 'CU K\a'
_diffrn_radiation_wavelength 1.54188
_diffrn_reflns_av_R_equivalents 0.0909
_diffrn_reflns_av_sigmaI/netI 0.0632
_diffrn_reflns_limit_h_max 11
_diffrn_reflns_limit_h_min -11
_diffrn_reflns_limit_k_max 7
_diffrn_reflns_limit_k_min -7
_diffrn_reflns_limit_l_max 27
_diffrn_reflns_limit_l_min -29
_diffrn_reflns_number 8647
_diffrn_reflns_theta_full 52.50
_diffrn_reflns_theta_max 52.50
_diffrn_reflns_theta_min 3.04
_exptl_absorpt_coefficient_mu 1.675
_exptl_absorpt_correction_T_max 1.0
_exptl_absorpt_correction_T_min 0.8391
_exptl_absorpt_correction_type multi-scan
_exptl_absorpt_process_details
;
SADABS-2008/1 (Bruker,2008) was used for absorption correction.
R(int) was 0.0768 before and 0.0459 after correction.
The Ratio of minimum to maximum transmission is 0.8391.
The \l/2 correction factor is Not present
;
_exptl_crystal_colour colourless
_exptl_crystal_colour_lustre clear
_exptl_crystal_colour_modifier light
_exptl_crystal_colour_primary colourless
_exptl_crystal_density_diffrn 1.366
_exptl_crystal_density_method 'not measured'
_exptl_crystal_description plate
_exptl_crystal_F_000 1024
_exptl_crystal_size_max 0.05
_exptl_crystal_size_mid 0.04
_exptl_crystal_size_min 0.03
_refine_diff_density_max 0.383
_refine_diff_density_min -0.451
_refine_diff_density_rms 0.051
_refine_ls_extinction_method none
_refine_ls_goodness_of_fit_ref 1.042
_refine_ls_hydrogen_treatment refall
_refine_ls_matrix_type full
_refine_ls_number_parameters 417
_refine_ls_number_reflns 2697
_refine_ls_number_restraints 0
_refine_ls_restrained_S_all 1.042
_refine_ls_R_factor_all 0.0525
_refine_ls_R_factor_gt 0.0426
_refine_ls_shift/su_max 0.000
_refine_ls_shift/su_mean 0.000
_refine_ls_structure_factor_coef Fsqd
_refine_ls_weighting_details
;
calc w=1/[\s^2^(Fo^2^)+(0.0700P)^2^+0.8000P] where P=(Fo^2^+2Fc^2^)/3
;
_refine_ls_weighting_scheme calc
_refine_ls_wR_factor_gt 0.1130
_refine_ls_wR_factor_ref 0.1178
_reflns_number_gt 2229
_reflns_number_total 2697
_reflns_threshold_expression >2sigma(I)
_cod_data_source_file c1ob05081h.txt
_cod_data_source_block 20DAX12
_cod_depositor_comments
;
The following automatic conversions were performed:
'_symmetry_cell_setting' value 'Monoclinic' changed to 'monoclinic'
according to '/home/saulius/struct/CIF-dictionaries/cif_core.dic'
dictionary named 'cif_core.dic' version 2.4.1 from 2010-06-29.

Automatic conversion script
Id: cif_fix_enum 1555 2011-01-17 13:19:09Z saulius 

The following automatic conversions were performed:

'_chemical_melting_point' value '222 C' was changed to '495.15' - it
was converted from degrees Celsius(C) to Kelvins(K).

Automatic conversion script
Id: cif_fix_values 1569 2011-02-09 13:29:24Z adriana 
;
_cod_database_code 7151858

loop_
_symmetry_equiv_pos_as_xyz
'-x+1/2, y+1/2, -z+1/2'
'-x, -y, -z'
'x, y, z'
'x-1/2, -y-1/2, z-1/2'

loop_
_atom_site_label
_atom_site_type_symbol
_atom_site_fract_x
_atom_site_fract_y
_atom_site_fract_z
_atom_site_U_iso_or_equiv
_atom_site_adp_type
_atom_site_occupancy
_atom_site_symmetry_multiplicity
_atom_site_calc_flag
_atom_site_refinement_flags
_atom_site_disorder_assembly
_atom_site_disorder_group
Cl1 Cl 0.48912(7) 1.37081(11) 0.45725(3) 0.0389(3) Uani 1 1 d . . .
O1 O 0.49721(19) 0.6737(3) 0.31405(7) 0.0243(5) Uani 1 1 d . . .
O2 O 0.80909(18) 0.2875(3) 0.28172(7) 0.0304(6) Uani 1 1 d . . .
N2 N 0.6346(2) 0.4545(3) 0.29376(7) 0.0172(6) Uani 1 1 d . . .
N12A N 0.8508(2) 0.6894(3) 0.39283(8) 0.0184(6) Uani 1 1 d . . .
C1 C 0.6026(3) 0.6188(4) 0.31198(9) 0.0187(7) Uani 1 1 d . . .
C3 C 0.7618(3) 0.4207(4) 0.29609(9) 0.0197(7) Uani 1 1 d . . .
C3A C 0.8257(3) 0.5738(4) 0.31912(10) 0.0178(7) Uani 1 1 d . . .
C3B C 0.8879(3) 0.5337(4) 0.36647(9) 0.0188(7) Uani 1 1 d . . .
C3C C 1.0259(3) 0.4897(4) 0.36510(9) 0.0189(7) Uani 1 1 d . . .
C4 C 1.0564(3) 0.3244(4) 0.34820(10) 0.0235(8) Uani 1 1 d . . .
C5 C 1.1796(3) 0.2708(5) 0.34413(10) 0.0249(8) Uani 1 1 d . . .
C6 C 1.2743(3) 0.3817(4) 0.35723(10) 0.0278(8) Uani 1 1 d . . .
C7 C 1.2461(3) 0.5443(5) 0.37464(10) 0.0252(8) Uani 1 1 d . . .
C7A C 1.1226(3) 0.6018(4) 0.37926(9) 0.0200(7) Uani 1 1 d . . .
C8 C 1.0976(3) 0.7751(4) 0.40173(11) 0.0219(8) Uani 1 1 d . . .
C8A C 1.0197(3) 0.7535(4) 0.44454(10) 0.0207(7) Uani 1 1 d . . .
C9 C 1.0673(3) 0.7784(4) 0.48838(10) 0.0236(8) Uani 1 1 d . . .
C10 C 0.9910(3) 0.7549(4) 0.52645(11) 0.0271(8) Uani 1 1 d . . .
C11 C 0.8682(3) 0.7063(4) 0.52073(11) 0.0249(8) Uani 1 1 d . . .
C12 C 0.8191(3) 0.6793(4) 0.47737(10) 0.0218(8) Uani 1 1 d . . .
C12A C 0.8950(3) 0.7029(4) 0.43924(10) 0.0189(7) Uani 1 1 d . . .
C13 C 0.7187(3) 0.7132(4) 0.38326(10) 0.0190(7) Uani 1 1 d . . .
C13A C 0.7201(3) 0.7011(4) 0.33006(10) 0.0188(7) Uani 1 1 d . . .
C14 C 0.6630(3) 0.8799(4) 0.40176(9) 0.0207(8) Uani 1 1 d . . .
C15 C 0.7337(3) 1.0296(4) 0.40640(10) 0.0225(7) Uani 1 1 d . . .
C16 C 0.6789(3) 1.1797(5) 0.42400(11) 0.0245(8) Uani 1 1 d . . .
C17 C 0.5550(3) 1.1806(4) 0.43549(10) 0.0264(8) Uani 1 1 d . . .
C18 C 0.4833(3) 1.0331(5) 0.43041(13) 0.0406(10) Uani 1 1 d . . .
C19 C 0.5385(3) 0.8835(5) 0.41454(12) 0.0338(9) Uani 1 1 d . . .
C20 C 0.5420(3) 0.3399(4) 0.27497(9) 0.0168(7) Uani 1 1 d . . .
C21 C 0.5290(3) 0.1727(4) 0.29216(11) 0.0182(7) Uani 1 1 d . . .
C22 C 0.4367(3) 0.0661(4) 0.27474(10) 0.0206(8) Uani 1 1 d . . .
C23 C 0.3568(3) 0.1271(4) 0.24089(11) 0.0222(8) Uani 1 1 d . . .
C24 C 0.3701(3) 0.2940(4) 0.22429(11) 0.0203(8) Uani 1 1 d . . .
C25 C 0.4633(3) 0.4004(5) 0.24101(10) 0.0182(8) Uani 1 1 d . . .
H3A H 0.886(3) 0.618(4) 0.3001(10) 0.015(8) Uiso 1 1 d . . .
H3B H 0.840(2) 0.428(4) 0.3792(9) 0.016(7) Uiso 1 1 d . . .
H4 H 0.987(3) 0.247(4) 0.3366(10) 0.028(8) Uiso 1 1 d . . .
H5 H 1.199(3) 0.157(4) 0.3318(10) 0.026(8) Uiso 1 1 d . . .
H6 H 1.363(3) 0.345(4) 0.3546(10) 0.034(9) Uiso 1 1 d . . .
H7 H 1.311(3) 0.622(4) 0.3844(10) 0.027(9) Uiso 1 1 d . . .
H8A H 1.046(3) 0.852(4) 0.3823(10) 0.023(8) Uiso 1 1 d . . .
H8B H 1.176(2) 0.828(3) 0.4107(8) 0.001(6) Uiso 1 1 d . . .
H9 H 1.151(3) 0.812(4) 0.4910(11) 0.034(9) Uiso 1 1 d . . .
H10 H 1.025(3) 0.773(4) 0.5559(13) 0.043(10) Uiso 1 1 d . . .
H11 H 0.818(3) 0.687(4) 0.5442(11) 0.022(8) Uiso 1 1 d . . .
H12 H 0.735(3) 0.645(4) 0.4734(10) 0.025(9) Uiso 1 1 d . . .
H13 H 0.667(2) 0.606(4) 0.3947(9) 0.018(7) Uiso 1 1 d . . .
H13A H 0.733(2) 0.815(4) 0.3169(9) 0.013(7) Uiso 1 1 d . . .
H15 H 0.823(3) 1.029(4) 0.3985(9) 0.021(8) Uiso 1 1 d . . .
H16 H 0.728(3) 1.275(4) 0.4294(9) 0.012(7) Uiso 1 1 d . . .
H18 H 0.395(4) 1.028(5) 0.4403(13) 0.062(11) Uiso 1 1 d . . .
H19 H 0.490(3) 0.772(5) 0.4110(13) 0.056(11) Uiso 1 1 d . . .
H21 H 0.578(3) 0.137(4) 0.3144(10) 0.018(9) Uiso 1 1 d . . .
H22 H 0.428(3) -0.042(4) 0.2851(10) 0.020(8) Uiso 1 1 d . . .
H23 H 0.298(3) 0.059(4) 0.2287(10) 0.029(9) Uiso 1 1 d . . .
H24 H 0.321(3) 0.334(4) 0.2015(10) 0.011(8) Uiso 1 1 d . . .
H25 H 0.471(2) 0.497(4) 0.2317(9) 0.003(8) Uiso 1 1 d . . .

loop_
_atom_site_aniso_label
_atom_site_aniso_U_11
_atom_site_aniso_U_22
_atom_site_aniso_U_33
_atom_site_aniso_U_23
_atom_site_aniso_U_13
_atom_site_aniso_U_12
Cl1 0.0375(5) 0.0318(6) 0.0475(6) -0.0156(4) 0.0035(4) 0.0068(4)
O1 0.0243(13) 0.0222(12) 0.0264(12) -0.0050(10) -0.0017(9) 0.0042(10)
O2 0.0216(12) 0.0357(15) 0.0339(13) -0.0136(12) -0.0010(10) 0.0036(11)
N2 0.0203(14) 0.0138(14) 0.0176(13) -0.0031(11) 0.0027(10) -0.0011(11)
N12A 0.0194(14) 0.0199(14) 0.0158(14) -0.0019(11) -0.0011(10) 0.0034(11)
C1 0.0222(19) 0.0218(19) 0.0121(15) 0.0027(14) 0.0003(13) -0.0043(15)
C3 0.0199(17) 0.024(2) 0.0155(16) -0.0005(15) 0.0050(13) 0.0034(15)
C3A 0.0193(16) 0.0209(18) 0.0132(16) 0.0003(14) 0.0043(14) -0.0031(14)
C3B 0.0208(16) 0.0171(17) 0.0185(16) -0.0019(14) 0.0024(13) -0.0018(14)
C3C 0.0227(16) 0.0215(18) 0.0125(15) 0.0038(14) 0.0042(12) 0.0019(14)
C4 0.0265(19) 0.0264(19) 0.0176(17) 0.0021(15) 0.0007(14) 0.0010(16)
C5 0.030(2) 0.025(2) 0.0205(18) -0.0014(16) 0.0056(14) 0.0094(17)
C6 0.027(2) 0.036(2) 0.0201(17) 0.0003(16) 0.0045(15) 0.0085(17)
C7 0.0229(19) 0.034(2) 0.0184(17) 0.0037(16) 0.0005(14) -0.0030(17)
C7A 0.0255(18) 0.0205(18) 0.0139(15) 0.0051(14) 0.0041(13) -0.0025(14)
C8 0.0173(18) 0.027(2) 0.0211(18) -0.0017(16) -0.0014(14) -0.0050(16)
C8A 0.0252(18) 0.0163(16) 0.0206(18) 0.0001(14) 0.0010(14) 0.0001(14)
C9 0.0243(19) 0.0220(19) 0.025(2) -0.0006(15) -0.0027(15) 0.0027(15)
C10 0.037(2) 0.0257(19) 0.0183(19) 0.0005(15) -0.0063(17) 0.0036(16)
C11 0.036(2) 0.025(2) 0.0140(19) 0.0049(15) 0.0073(16) 0.0034(15)
C12 0.027(2) 0.0157(17) 0.022(2) 0.0010(14) 0.0025(16) 0.0000(15)
C12A 0.0263(18) 0.0151(17) 0.0153(17) 0.0001(13) -0.0022(14) 0.0008(14)
C13 0.0192(17) 0.0183(18) 0.0196(17) 0.0007(14) -0.0004(13) -0.0013(14)
C13A 0.0272(18) 0.0140(18) 0.0151(16) 0.0021(14) 0.0015(13) -0.0030(14)
C14 0.0218(18) 0.025(2) 0.0150(16) -0.0027(14) -0.0008(13) 0.0021(15)
C15 0.0223(18) 0.0214(19) 0.0240(18) 0.0037(15) -0.0002(14) -0.0007(16)
C16 0.030(2) 0.0192(19) 0.0242(18) 0.0014(15) -0.0015(15) -0.0043(17)
C17 0.031(2) 0.0227(19) 0.0254(18) -0.0078(15) -0.0006(14) 0.0097(16)
C18 0.024(2) 0.037(2) 0.060(3) -0.024(2) 0.0083(17) -0.0022(18)
C19 0.026(2) 0.027(2) 0.048(2) -0.0136(18) 0.0032(16) -0.0034(17)
C20 0.0193(16) 0.0172(18) 0.0140(15) -0.0054(14) 0.0039(13) 0.0038(14)
C21 0.0214(17) 0.0170(19) 0.0161(17) 0.0001(15) 0.0027(15) 0.0072(15)
C22 0.0267(19) 0.0125(19) 0.0227(18) -0.0010(15) 0.0078(15) -0.0001(15)
C23 0.0192(18) 0.023(2) 0.0247(18) -0.0106(16) 0.0061(15) -0.0029(16)
C24 0.0201(17) 0.024(2) 0.0170(17) -0.0041(16) 0.0001(15) 0.0064(15)
C25 0.0249(19) 0.012(2) 0.0175(17) 0.0019(16) 0.0051(14) 0.0031(16)

loop_
_atom_type_symbol
_atom_type_description
_atom_type_scat_dispersion_real
_atom_type_scat_dispersion_imag
_atom_type_scat_source
N N 0.0311 0.0180 'International Tables Vol C Tables 4.2.6.8 and 6.1.1.4'
O O 0.0492 0.0322 'International Tables Vol C Tables 4.2.6.8 and 6.1.1.4'
Cl Cl 0.3639 0.7018 'International Tables Vol C Tables 4.2.6.8 and 6.1.1.4'
H H 0.0000 0.0000 'International Tables Vol C Tables 4.2.6.8 and 6.1.1.4'
C C 0.0181 0.0091 'International Tables Vol C Tables 4.2.6.8 and 6.1.1.4'

loop_
_geom_angle_atom_site_label_1
_geom_angle_atom_site_label_2
_geom_angle_atom_site_label_3
_geom_angle
_geom_angle_site_symmetry_1
_geom_angle_site_symmetry_3
_geom_angle_publ_flag
O1 C1 N2 124.0(3) . . ?
O1 C1 C13A 128.1(3) . . ?
O2 C3 N2 123.3(3) . . ?
O2 C3 C3A 128.1(3) . . ?
N2 C1 C13A 107.7(2) . . ?
N2 C3 C3A 108.5(2) . . ?
N12A C3B C3A 100.7(2) . . ?
N12A C3B C3C 117.3(2) . . ?
N12A C3B H3B 108.6(15) . . ?
N12A C13 C13A 99.9(2) . . ?
N12A C13 C14 115.0(2) . . ?
N12A C13 H13 110.8(14) . . ?
C1 N2 C20 121.6(2) . . ?
C1 C13A C3A 106.0(2) . . ?
C1 C13A C13 111.4(2) . . ?
C1 C13A H13A 111.1(16) . . ?
C3 N2 C1 112.8(2) . . ?
C3 N2 C20 125.6(2) . . ?
C3 C3A C3B 115.4(2) . . ?
C3 C3A C13A 104.8(2) . . ?
C3 C3A H3A 109.6(17) . . ?
C3A C3B H3B 105.3(14) . . ?
C3A C13A C13 104.8(2) . . ?
C3A C13A H13A 113.0(16) . . ?
C3B C3A H3A 108.0(17) . . ?
C3C C3B C3A 115.7(2) . . ?
C3C C3B H3B 108.4(14) . . ?
C3C C4 H4 118.8(17) . . ?
C3C C7A C8 122.5(3) . . ?
C4 C3C C3B 116.0(3) . . ?
C4 C3C C7A 119.1(3) . . ?
C4 C5 H5 120.1(18) . . ?
C5 C4 C3C 121.4(3) . . ?
C5 C4 H4 119.7(17) . . ?
C5 C6 C7 119.9(3) . . ?
C5 C6 H6 120.4(18) . . ?
C6 C5 C4 119.5(3) . . ?
C6 C5 H5 120.4(17) . . ?
C6 C7 C7A 121.8(3) . . ?
C6 C7 H7 120.8(18) . . ?
C7 C6 H6 119.7(18) . . ?
C7 C7A C3C 118.2(3) . . ?
C7 C7A C8 119.2(3) . . ?
C7A C3C C3B 124.9(3) . . ?
C7A C7 H7 117.3(18) . . ?
C7A C8 C8A 111.1(2) . . ?
C7A C8 H8A 112.5(17) . . ?
C7A C8 H8B 109.7(14) . . ?
C8A C8 H8A 103.4(17) . . ?
C8A C8 H8B 107.6(14) . . ?
C8A C9 C10 120.2(3) . . ?
C8A C9 H9 117.6(19) . . ?
C8A C12A N12A 115.9(2) . . ?
C9 C8A C8 122.9(3) . . ?
C9 C8A C12A 119.2(3) . . ?
C9 C10 H10 119(2) . . ?
C10 C9 H9 122(2) . . ?
C10 C11 C12 120.8(3) . . ?
C10 C11 H11 122.5(19) . . ?
C11 C10 C9 120.0(3) . . ?
C11 C10 H10 121(2) . . ?
C11 C12 C12A 119.3(3) . . ?
C11 C12 H12 120.9(18) . . ?
C12 C11 H11 116.7(19) . . ?
C12 C12A N12A 123.5(3) . . ?
C12 C12A C8A 120.5(3) . . ?
C12A N12A C3B 117.4(2) . . ?
C12A N12A C13 119.4(2) . . ?
C12A C8A C8 117.9(3) . . ?
C12A C12 H12 119.8(18) . . ?
C13 N12A C3B 105.4(2) . . ?
C13 C13A H13A 110.3(16) . . ?
C13A C3A C3B 104.8(2) . . ?
C13A C3A H3A 114.3(17) . . ?
C13A C13 H13 106.1(14) . . ?
C14 C13 C13A 114.3(2) . . ?
C14 C13 H13 110.1(14) . . ?
C14 C15 C16 119.6(3) . . ?
C14 C15 H15 120.2(17) . . ?
C14 C19 H19 117(2) . . ?
C15 C14 C13 121.5(3) . . ?
C15 C14 C19 119.0(3) . . ?
C15 C16 H16 119.2(17) . . ?
C16 C15 H15 120.2(17) . . ?
C16 C17 Cl1 119.1(3) . . ?
C16 C17 C18 120.7(3) . . ?
C17 C16 C15 120.3(3) . . ?
C17 C16 H16 120.5(16) . . ?
C17 C18 H18 122(2) . . ?
C18 C17 Cl1 120.2(2) . . ?
C18 C19 C14 121.5(3) . . ?
C18 C19 H19 122(2) . . ?
C19 C14 C13 119.5(3) . . ?
C19 C18 C17 119.0(3) . . ?
C19 C18 H18 119(2) . . ?
C20 C21 H21 120(2) . . ?
C20 C25 H25 120(2) . . ?
C21 C20 N2 120.1(3) . . ?
C21 C22 C23 120.1(3) . . ?
C21 C22 H22 120.2(19) . . ?
C22 C21 C20 119.3(3) . . ?
C22 C21 H21 121(2) . . ?
C22 C23 H23 121(2) . . ?
C23 C22 H22 119.6(19) . . ?
C23 C24 C25 120.2(3) . . ?
C23 C24 H24 121.1(18) . . ?
C24 C23 C22 120.0(3) . . ?
C24 C23 H23 119(2) . . ?
C24 C25 C20 119.7(3) . . ?
C24 C25 H25 120.8(19) . . ?
C25 C20 N2 119.2(3) . . ?
C25 C20 C21 120.7(3) . . ?
C25 C24 H24 118.6(18) . . ?
H8A C8 H8B 112(2) . . ?

loop_
_geom_bond_atom_site_label_1
_geom_bond_atom_site_label_2
_geom_bond_distance
_geom_bond_site_symmetry_2
_geom_bond_publ_flag
Cl1 C17 1.740(3) . ?
O1 C1 1.204(3) . ?
O2 C3 1.214(3) . ?
N2 C1 1.410(4) . ?
N2 C3 1.386(4) . ?
N2 C20 1.431(4) . ?
N12A C3B 1.475(4) . ?
N12A C12A 1.434(4) . ?
N12A C13 1.450(4) . ?
C1 C13A 1.501(4) . ?
C3 C3A 1.514(4) . ?
C3A C3B 1.560(4) . ?
C3A C13A 1.527(4) . ?
C3A H3A 0.91(3) . ?
C3B C3C 1.514(4) . ?
C3B H3B 1.03(3) . ?
C3C C4 1.399(4) . ?
C3C C7A 1.405(4) . ?
C4 C5 1.385(4) . ?
C4 H4 1.01(3) . ?
C5 C6 1.376(5) . ?
C5 H5 0.96(3) . ?
C6 C7 1.380(5) . ?
C6 H6 0.99(3) . ?
C7 C7A 1.399(4) . ?
C7 H7 0.96(3) . ?
C7A C8 1.506(4) . ?
C8 C8A 1.510(4) . ?
C8 H8A 0.99(3) . ?
C8 H8B 0.97(3) . ?
C8A C9 1.386(4) . ?
C8A C12A 1.397(4) . ?
C9 C10 1.389(5) . ?
C9 H9 0.93(3) . ?
C10 C11 1.375(5) . ?
C10 H10 0.94(4) . ?
C11 C12 1.382(4) . ?
C11 H11 0.89(3) . ?
C12 C12A 1.388(4) . ?
C12 H12 0.94(3) . ?
C13 C13A 1.552(4) . ?
C13 C14 1.511(4) . ?
C13 H13 1.05(3) . ?
C13A H13A 0.96(3) . ?
C14 C15 1.381(4) . ?
C14 C19 1.383(4) . ?
C15 C16 1.390(4) . ?
C15 H15 0.98(3) . ?
C16 C17 1.368(4) . ?
C16 H16 0.91(3) . ?
C17 C18 1.375(5) . ?
C18 C19 1.371(5) . ?
C18 H18 0.98(4) . ?
C19 H19 1.00(4) . ?
C20 C21 1.384(4) . ?
C20 C25 1.377(4) . ?
C21 C22 1.377(4) . ?
C21 H21 0.87(3) . ?
C22 C23 1.384(4) . ?
C22 H22 0.88(3) . ?
C23 C24 1.376(5) . ?
C23 H23 0.89(3) . ?
C24 C25 1.377(4) . ?
C24 H24 0.90(3) . ?
C25 H25 0.79(3) . ?

loop_
_geom_torsion_atom_site_label_1
_geom_torsion_atom_site_label_2
_geom_torsion_atom_site_label_3
_geom_torsion_atom_site_label_4
_geom_torsion
_geom_torsion_site_symmetry_1
_geom_torsion_site_symmetry_2
_geom_torsion_site_symmetry_3
_geom_torsion_site_symmetry_4
_geom_torsion_publ_flag
Cl1 C17 C18 C19 -177.9(3) . . . . ?
O1 C1 C13A C3A 178.6(3) . . . . ?
O1 C1 C13A C13 65.2(4) . . . . ?
O2 C3 C3A C3B -64.8(4) . . . . ?
O2 C3 C3A C13A -179.5(3) . . . . ?
N2 C1 C13A C3A 2.3(3) . . . . ?
N2 C1 C13A C13 -111.2(3) . . . . ?
N2 C3 C3A C3B 114.8(3) . . . . ?
N2 C3 C3A C13A 0.1(3) . . . . ?
N2 C20 C21 C22 177.9(2) . . . . ?
N2 C20 C25 C24 -176.9(2) . . . . ?
N12A C3B C3C C4 167.4(2) . . . . ?
N12A C3B C3C C7A -12.8(4) . . . . ?
N12A C13 C13A C1 146.6(2) . . . . ?
N12A C13 C13A C3A 32.4(3) . . . . ?
N12A C13 C14 C15 30.3(4) . . . . ?
N12A C13 C14 C19 -149.5(3) . . . . ?
C1 N2 C3 O2 -179.0(3) . . . . ?
C1 N2 C3 C3A 1.4(3) . . . . ?
C1 N2 C20 C21 -123.3(3) . . . . ?
C1 N2 C20 C25 54.1(3) . . . . ?
C3 N2 C1 O1 -178.9(3) . . . . ?
C3 N2 C1 C13A -2.3(3) . . . . ?
C3 N2 C20 C21 57.1(4) . . . . ?
C3 N2 C20 C25 -125.5(3) . . . . ?
C3 C3A C3B N12A -137.8(2) . . . . ?
C3 C3A C3B C3C 94.8(3) . . . . ?
C3 C3A C13A C1 -1.4(3) . . . . ?
C3 C3A C13A C13 116.5(2) . . . . ?
C3A C3B C3C C4 -74.0(3) . . . . ?
C3A C3B C3C C7A 105.9(3) . . . . ?
C3B N12A C12A C8A 77.2(3) . . . . ?
C3B N12A C12A C12 -106.9(3) . . . . ?
C3B N12A C13 C13A -49.5(3) . . . . ?
C3B N12A C13 C14 -172.3(2) . . . . ?
C3B C3A C13A C1 -123.4(2) . . . . ?
C3B C3A C13A C13 -5.4(3) . . . . ?
C3B C3C C4 C5 178.3(3) . . . . ?
C3B C3C C7A C7 -178.1(3) . . . . ?
C3B C3C C7A C8 5.8(4) . . . . ?
C3C C4 C5 C6 0.5(4) . . . . ?
C3C C7A C8 C8A 57.3(4) . . . . ?
C4 C3C C7A C7 1.7(4) . . . . ?
C4 C3C C7A C8 -174.4(3) . . . . ?
C4 C5 C6 C7 0.5(4) . . . . ?
C5 C6 C7 C7A -0.4(5) . . . . ?
C6 C7 C7A C3C -0.7(4) . . . . ?
C6 C7 C7A C8 175.5(3) . . . . ?
C7 C7A C8 C8A -118.8(3) . . . . ?
C7A C3C C4 C5 -1.6(4) . . . . ?
C7A C8 C8A C9 109.5(3) . . . . ?
C7A C8 C8A C12A -69.3(4) . . . . ?
C8 C8A C9 C10 -179.4(3) . . . . ?
C8 C8A C12A N12A -4.6(4) . . . . ?
C8 C8A C12A C12 179.4(3) . . . . ?
C8A C9 C10 C11 0.3(5) . . . . ?
C9 C8A C12A N12A 176.6(3) . . . . ?
C9 C8A C12A C12 0.6(4) . . . . ?
C9 C10 C11 C12 0.3(5) . . . . ?
C10 C11 C12 C12A -0.4(5) . . . . ?
C11 C12 C12A N12A -175.7(3) . . . . ?
C11 C12 C12A C8A 0.0(4) . . . . ?
C12A N12A C3B C3A -178.2(2) . . . . ?
C12A N12A C3B C3C -51.7(3) . . . . ?
C12A N12A C13 C13A 175.9(2) . . . . ?
C12A N12A C13 C14 53.0(3) . . . . ?
C12A C8A C9 C10 -0.7(5) . . . . ?
C13 N12A C3B C3A 46.1(3) . . . . ?
C13 N12A C3B C3C 172.6(2) . . . . ?
C13 N12A C12A C8A -153.4(3) . . . . ?
C13 N12A C12A C12 22.5(4) . . . . ?
C13 C14 C15 C16 -179.4(3) . . . . ?
C13 C14 C19 C18 -178.3(3) . . . . ?
C13A C3A C3B N12A -23.0(3) . . . . ?
C13A C3A C3B C3C -150.5(3) . . . . ?
C13A C13 C14 C15 -84.5(3) . . . . ?
C13A C13 C14 C19 95.7(3) . . . . ?
C14 C13 C13A C1 -90.1(3) . . . . ?
C14 C13 C13A C3A 155.7(2) . . . . ?
C14 C15 C16 C17 -1.8(5) . . . . ?
C15 C14 C19 C18 1.9(5) . . . . ?
C15 C16 C17 Cl1 -179.8(2) . . . . ?
C15 C16 C17 C18 0.9(5) . . . . ?
C16 C17 C18 C19 1.4(5) . . . . ?
C17 C18 C19 C14 -2.8(6) . . . . ?
C19 C14 C15 C16 0.4(4) . . . . ?
C20 N2 C1 O1 1.5(4) . . . . ?
C20 N2 C1 C13A 178.0(2) . . . . ?
C20 N2 C3 O2 0.6(4) . . . . ?
C20 N2 C3 C3A -179.0(2) . . . . ?
C20 C21 C22 C23 -1.0(4) . . . . ?
C21 C20 C25 C24 0.6(4) . . . . ?
C21 C22 C23 C24 0.6(4) . . . . ?
C22 C23 C24 C25 0.4(4) . . . . ?
C23 C24 C25 C20 -1.0(4) . . . . ?
C25 C20 C21 C22 0.4(4) . . . . ?
